data_2009668
loop_
_publ_author_name
'Glidewell, Christopher'
'Zakaria, Choudhury M.'
'Ferguson, George'

_publ_section_title
;
 Hydrogen bonding in ferrocene derivatives: structure of the 1:1 adduct
 of ferrocenyl(diphenyl)methanol and dimethyl sulfoxide
;
_journal_issue 5
_journal_name_full 'Acta Crystallographica Section C'
_journal_page_first 678
_journal_page_last 681
_journal_paper_doi 10.1107/S0108270194002180
_journal_volume 50
_journal_year 1994
_chemical_formula_moiety 'C23 H20 Fe O , C2 H6 O S '
_chemical_formula_structural 'C23 H20 Fe O, C2 H6 O S'
_chemical_formula_sum 'C25 H26 Fe O2 S'
_chemical_formula_weight 446.38
_chemical_name_systematic
;
Ferrocenyl(diphenyl)methanol : dimethylsulfoxide 1:1 adduct.
;
_space_group_IT_number 2
_symmetry_cell_setting triclinic
_symmetry_space_group_name_Hall '-P 1'
_symmetry_space_group_name_H-M 'P -1'
_cell_angle_alpha 99.311(8)
_cell_angle_beta 102.708(10)
_cell_angle_gamma 103.949(9)
_cell_formula_units_Z 2
_cell_length_a 7.7174(9)
_cell_length_b 9.5225(9)
_cell_length_c 16.1768(19)
_cell_measurement_reflns_used 25
_cell_measurement_temperature 293
_cell_measurement_theta_max 19.00
_cell_measurement_theta_min 11.50
_cell_volume 1096.1(2)
_computing_cell_refinement 'Enraf Nonius CELDIM'
_computing_data_collection 'Enraf Nonius CAD-4'
_computing_data_reduction 'NRCVAX DATRD2'
_computing_molecular_graphics NRCVAX
_computing_publication_material 'NRCVAX TABLES and WordPerfect 6.0'
_computing_structure_refinement 'NRCVAX LSTSQ'
_computing_structure_solution 'Patterson heavy-atom method with NRCVAX'
_diffrn_ambient_temperature 293
_diffrn_measurement_device 'Nonius CAD-4    '
_diffrn_measurement_method '\q/2\q scan b/P/b '
_diffrn_radiation_monochromator graphite
_diffrn_radiation_source 'xray tube'
_diffrn_radiation_type MoK\a
_diffrn_radiation_wavelength 0.71067
_diffrn_reflns_av_R_equivalents 0.0
_diffrn_reflns_limit_h_max 9
_diffrn_reflns_limit_h_min -9
_diffrn_reflns_limit_k_max 12
_diffrn_reflns_limit_k_min 0
_diffrn_reflns_limit_l_max 20
_diffrn_reflns_limit_l_min -20
_diffrn_reflns_number 4755
_diffrn_reflns_theta_max 26.90
_diffrn_reflns_theta_min 2.00
_diffrn_standards_decay_% 4.0
_diffrn_standards_interval_time 120
_diffrn_standards_number 3
_exptl_absorpt_coefficient_mu 0.79
_exptl_absorpt_correction_T_max 0.7422
_exptl_absorpt_correction_T_min 0.6913
_exptl_absorpt_correction_type empirical
_exptl_crystal_colour orange-yellow
_exptl_crystal_density_diffrn 1.352
_exptl_crystal_description block
_exptl_crystal_F_000 468
_exptl_crystal_size_max 0.68
_exptl_crystal_size_mid 0.49
_exptl_crystal_size_min 0.44
_refine_diff_density_max 0.34
_refine_diff_density_min -0.37
_refine_ls_extinction_coef 16E2(4)
_refine_ls_extinction_method 'Larson (1970)'
_refine_ls_goodness_of_fit_obs 1.45
_refine_ls_hydrogen_treatment 'C-H riding 0.95\%A, OH H from diff. map'
_refine_ls_matrix_type full
_refine_ls_number_parameters 264
_refine_ls_number_reflns 3903
_refine_ls_R_factor_all 0.044
_refine_ls_R_factor_obs 0.034
_refine_ls_shift/esd_max 0.001
_refine_ls_structure_factor_coef F
_refine_ls_weighting_details 'w = 1/[\s^2^(F)+0.0008F^2^]'
_refine_ls_weighting_scheme calc
_refine_ls_wR_factor_all 0.055
_refine_ls_wR_factor_obs 0.052
_reflns_number_observed 3903
_reflns_number_total 4755
_reflns_observed_criterion Inet>3.0\s(Inet)
_cod_data_source_file ab1165.cif
_cod_data_source_block 9401cgdmso
_cod_depositor_comments
;
 Marking atoms 'Cp1' and 'Cp2' as dummy atoms.

 Antanas Vaitkus,
 2017-02-07

The following automatic conversions were performed:
'_symmetry_cell_setting' value 'Triclinic' changed to 'triclinic'
according to '/home/saulius/struct/CIF-dictionaries/cif_core.dic'
dictionary named 'cif_core.dic' version 2.4.1 from 2010-06-29.

Automatic conversion script
Id: cif_fix_enum 1527 2010-12-29 10:47:43Z saulius 

The following automatic conversions were performed:

'_symmetry_cell_setting' value 'Triclinic' changed to 'triclinic'
according to /home/saulius/struct/CIF-dictionaries/cif_core.dic
dictionary named 'cif_core.dic' version 2.4.1 from 2010-06-29.

Automatic conversion script
Id: cif_fix_values 1715 2011-07-08 13:25:40Z adriana 

The following automatic conversions were performed:

'_refine_ls_weighting_scheme' value '1/[\s^2^(F)+0.0008F^2^]' was
changed to 'calc'. New tag '_refine_ls_weighting_details' was
created. The value of the new tag was set to 'w =
1/[\s^2^(F)+0.0008F^2^]'.

Automatic conversion script
Id: cif_fix_values 3143 2015-03-26 13:38:13Z robertas 
;
_cod_original_formula_sum 'C25 H26 Fe O2 S '
_cod_database_code 2009668

loop_
_symmetry_equiv_pos_as_xyz
x,y,z
-x,-y,-z

loop_
_atom_site_aniso_label
_atom_site_aniso_U_11
_atom_site_aniso_U_22
_atom_site_aniso_U_33
_atom_site_aniso_U_12
_atom_site_aniso_U_13
_atom_site_aniso_U_23
_atom_site_aniso_type_symbol
Fe 0.04360(18) 0.03602(17) 0.05017(19) 0.0263(2) 0.0287(3) 0.0152(2) Fe
O1 0.0431(7) 0.0603(9) 0.0421(7) 0.0436(13) 0.0225(12) 0.0445(13) O
C1 0.0372(9) 0.0425(9) 0.0349(9) 0.0302(15) 0.0229(15) 0.0247(15) C
C11 0.0385(9) 0.0392(9) 0.0419(10) 0.0315(15) 0.0316(15) 0.0185(15) C
C12 0.0526(12) 0.0527(12) 0.0549(13) 0.018(2) 0.057(2) 0.0191(19) C
C13 0.0442(12) 0.0542(13) 0.0865(18) 0.010(2) 0.055(2) 0.004(3) C
C14 0.0460(12) 0.0569(13) 0.0638(14) 0.037(2) 0.001(2) -0.007(2) C
C15 0.0488(11) 0.0442(10) 0.0431(10) 0.0373(18) 0.0125(17) 0.0137(17) C
C21 0.0571(14) 0.0567(14) 0.0882(19) 0.059(2) 0.025(3) 0.014(3) C
C22 0.098(2) 0.0687(17) 0.097(2) 0.094(3) 0.070(4) 0.083(3) C
C23 0.0703(19) 0.0365(13) 0.168(4) 0.030(3) 0.045(4) 0.026(4) C
C24 0.108(3) 0.0715(19) 0.085(2) 0.108(4) -0.008(4) -0.046(3) C
C25 0.091(2) 0.0740(18) 0.086(2) 0.094(3) 0.096(3) 0.032(3) C
C31 0.0440(10) 0.0422(10) 0.0371(9) 0.0249(16) 0.0248(16) 0.0158(15) C
C32 0.0580(14) 0.0591(14) 0.0599(14) 0.032(2) 0.011(2) -0.011(2) C
C33 0.088(2) 0.0594(15) 0.0631(16) 0.032(3) 0.010(3) -0.031(3) C
C34 0.097(2) 0.0646(16) 0.0719(17) 0.071(3) 0.056(3) -0.016(3) C
C35 0.0666(16) 0.0722(17) 0.090(2) 0.066(3) 0.052(3) -0.010(3) C
C36 0.0490(12) 0.0590(13) 0.0591(13) 0.040(2) 0.020(2) -0.012(2) C
C41 0.0373(9) 0.0414(10) 0.0364(9) 0.0168(15) 0.0195(15) 0.0202(15) C
C42 0.0407(10) 0.0600(12) 0.0495(11) 0.0321(19) 0.0333(18) 0.0407(19) C
C43 0.0435(12) 0.0918(19) 0.0590(14) 0.037(2) 0.048(2) 0.052(3) C
C44 0.0581(14) 0.0912(19) 0.0573(14) 0.006(3) 0.045(2) 0.069(3) C
C45 0.091(2) 0.0718(17) 0.0711(17) 0.050(3) 0.065(3) 0.086(3) C
C46 0.0759(16) 0.0616(14) 0.0632(14) 0.064(3) 0.066(3) 0.065(2) C
S 0.0585(4) 0.0937(5) 0.0721(4) 0.0563(7) 0.0649(6) 0.0571(7) S
O2 0.0925(16) 0.177(3) 0.0635(12) 0.085(3) 0.069(2) 0.126(3) O
C51 0.0793(18) 0.0808(18) 0.0647(16) 0.079(3) 0.038(3) 0.055(3) C
C52 0.128(3) 0.082(2) 0.151(4) 0.088(4) 0.163(6) 0.078(5) C

loop_
_atom_site_label
_atom_site_fract_x
_atom_site_fract_y
_atom_site_fract_z
_atom_site_U_iso_or_equiv
_atom_site_thermal_displace_type
_atom_site_calc_flag
_atom_site_refinement_flags
_atom_site_type_symbol
Fe 0.94246(4) 0.63757(3) 0.852215(19) 0.04294(18) Uani ? . Fe
Cp1 1.06278 0.52057 0.83366 . . dum . .
Cp2 0.82584 0.75879 0.86986 . . dum . .
O1 0.62969(19) 0.34995(16) 0.67799(9) 0.0460(8) Uani ? . O
C1 0.7534(3) 0.2982(2) 0.73730(12) 0.0368(10) Uani ? . C
C11 0.9205(3) 0.4252(2) 0.79211(12) 0.0382(10) Uani ? . C
C12 1.0334(3) 0.5313(3) 0.75892(15) 0.0526(12) Uani ? . C
C13 1.1864(3) 0.6214(3) 0.82909(19) 0.0634(15) Uani ? . C
C14 1.1687(3) 0.5733(3) 0.90511(17) 0.0593(13) Uani ? . C
C15 1.0049(3) 0.4516(2) 0.88308(13) 0.0458(11) Uani ? . C
C21 0.6887(4) 0.6743(3) 0.8220(2) 0.0673(16) Uani ? . C
C22 0.8185(5) 0.7789(3) 0.7981(2) 0.079(2) Uani ? . C
C23 0.9593(4) 0.8563(3) 0.8742(3) 0.094(3) Uani ? . C
C24 0.9142(5) 0.7981(4) 0.9441(2) 0.093(2) Uani ? . C
C25 0.7485(5) 0.6863(3) 0.9110(2) 0.076(2) Uani ? . C
C31 0.8165(3) 0.1801(2) 0.68516(12) 0.0410(11) Uani ? . C
C32 0.6851(4) 0.0700(3) 0.61840(17) 0.0632(15) Uani ? . C
C33 0.7358(5) -0.0419(3) 0.57155(18) 0.0773(18) Uani ? . C
C34 0.9169(5) -0.0437(3) 0.5894(2) 0.0777(19) Uani ? . C
C35 1.0475(4) 0.0628(3) 0.6552(2) 0.0761(18) Uani ? . C
C36 0.9971(3) 0.1747(3) 0.70237(16) 0.0579(13) Uani ? . C
C41 0.6417(3) 0.2297(2) 0.79612(12) 0.0388(9) Uani ? . C
C42 0.5061(3) 0.2873(3) 0.81899(14) 0.0481(12) Uani ? . C
C43 0.4139(3) 0.2313(3) 0.87661(16) 0.0623(16) Uani ? . C
C44 0.4539(4) 0.1169(3) 0.91060(17) 0.0690(16) Uani ? . C
C45 0.5859(4) 0.0566(3) 0.88737(18) 0.0728(19) Uani ? . C
C46 0.6808(4) 0.1140(3) 0.83092(16) 0.0601(15) Uani ? . C
S 0.66160(9) 0.41418(9) 0.46329(5) 0.0700(4) Uani ? . S
O2 0.7892(3) 0.4561(3) 0.55258(13) 0.1038(19) Uani ? . O
C51 0.7375(4) 0.5638(3) 0.41465(18) 0.0707(17) Uani ? . C
C52 0.7353(6) 0.2804(4) 0.4011(3) 0.109(3) Uani ? . C
HO1 0.694 0.386 0.639 0.067(7) Uiso ? . H
H12 1.011 0.540 0.700 0.0634 Uiso ? . H
H13 1.284 0.701 0.825 0.0716 Uiso ? . H
H14 1.251 0.615 0.962 0.0656 Uiso ? . H
H15 0.960 0.397 0.922 0.0554 Uiso ? . H
H21 0.578 0.606 0.784 0.0773 Uiso ? . H
H22 0.813 0.794 0.741 0.0976 Uiso ? . H
H23 1.066 0.935 0.878 0.1015 Uiso ? . H
H24 0.984 0.829 1.003 0.0982 Uiso ? . H
H25 0.685 0.628 0.943 0.0938 Uiso ? . H
H32 0.560 0.072 0.605 0.0690 Uiso ? . H
H33 0.644 -0.118 0.527 0.0802 Uiso ? . H
H34 0.952 -0.119 0.556 0.0880 Uiso ? . H
H35 1.173 0.061 0.669 0.0864 Uiso ? . H
H36 1.089 0.248 0.748 0.0657 Uiso ? . H
H42 0.476 0.366 0.795 0.0601 Uiso ? . H
H43 0.322 0.272 0.892 0.0748 Uiso ? . H
H44 0.390 0.079 0.950 0.0789 Uiso ? . H
H45 0.613 -0.024 0.910 0.0880 Uiso ? . H
H46 0.773 0.073 0.816 0.0769 Uiso ? . H
H51a 0.709 0.649 0.441 0.0850 Uiso ? . H
H51b 0.868 0.586 0.423 0.0850 Uiso ? . H
H51c 0.677 0.536 0.354 0.0850 Uiso ? . H
H52a 0.705 0.189 0.419 0.1302 Uiso ? . H
H52b 0.674 0.266 0.341 0.1302 Uiso ? . H
H52c 0.866 0.315 0.410 0.1302 Uiso ? . H

loop_
_atom_type_symbol
_atom_type_scat_dispersion_real
_atom_type_scat_dispersion_imag
_atom_type_scat_source
C 0.002 0.002 'International Tables Vol. IV Table 2.2B'
H 0.000 0.000 'International Tables Vol. IV Table 2.2B'
Fe 0.301 0.845 'International Tables Vol. IV Table 2.2B'
O 0.008 0.006 'International Tables Vol. IV Table 2.2B'
S 0.110 0.124 'International Tables Vol. IV Table 2.2B'

loop_
_geom_angle_atom_site_label_1
_geom_angle_atom_site_label_2
_geom_angle_atom_site_label_3
_geom_angle
_geom_angle_publ_flag
Cp1 Fe Cp2 178.29 yes
C11 Fe C12 40.88(8) no
C11 Fe C13 68.74(8) no
C11 Fe C14 68.63(8) no
C11 Fe C15 40.71(8) no
C11 Fe C21 109.34(9) no
C11 Fe C22 125.80(11) no
C11 Fe C23 162.38(15) no
C11 Fe C24 155.80(14) no
C11 Fe C25 122.06(10) no
C12 Fe C13 41.03(10) no
C12 Fe C14 68.47(10) no
C12 Fe C15 68.47(9) no
C12 Fe C21 120.47(11) no
C12 Fe C22 106.52(12) no
C12 Fe C23 124.43(14) no
C12 Fe C24 162.33(15) no
C12 Fe C25 155.60(12) no
C13 Fe C14 40.22(12) no
C13 Fe C15 68.17(10) no
C13 Fe C21 154.28(13) no
C13 Fe C22 118.69(13) no
C13 Fe C23 106.23(12) no
C13 Fe C24 125.45(13) no
C13 Fe C25 163.00(13) no
C14 Fe C15 40.70(9) no
C14 Fe C21 164.93(12) no
C14 Fe C22 153.18(12) no
C14 Fe C23 119.16(12) no
C14 Fe C24 108.38(11) no
C14 Fe C25 127.67(12) no
C15 Fe C21 128.15(10) no
C15 Fe C22 164.08(12) no
C15 Fe C23 154.76(14) no
C15 Fe C24 121.28(13) no
C15 Fe C25 110.42(11) no
C21 Fe C22 40.21(13) no
C21 Fe C23 67.42(12) no
C21 Fe C24 66.95(12) no
C21 Fe C25 39.74(13) no
C22 Fe C23 40.51(15) no
C22 Fe C24 67.98(14) no
C22 Fe C25 67.50(13) no
C23 Fe C24 40.63(19) no
C23 Fe C25 67.39(14) no
C24 Fe C25 39.61(15) no
C1 O1 HO1 107.2 yes
O1 C1 C11 111.12(15) yes
O1 C1 C31 108.82(15) yes
O1 C1 C41 106.30(14) yes
C11 C1 C31 110.12(15) yes
C11 C1 C41 109.95(15) yes
C31 C1 C41 110.46(15) yes
Fe C11 C1 131.45(13) no
Fe C11 C12 68.81(11) no
Fe C11 C15 69.81(11) no
C1 C11 C12 125.12(17) no
C1 C11 C15 127.25(17) no
C12 C11 C15 107.33(18) no
Fe C12 C11 70.31(11) no
Fe C12 C13 69.76(13) no
C11 C12 C13 108.1(2) no
Fe C13 C12 69.20(13) no
Fe C13 C14 70.31(14) no
C12 C13 C14 108.3(2) no
Fe C14 C13 69.48(14) no
Fe C14 C15 69.88(12) no
C13 C14 C15 108.2(2) no
Fe C15 C11 69.48(11) no
Fe C15 C14 69.42(13) no
C11 C15 C14 108.06(19) no
Fe C21 C22 69.56(16) no
Fe C21 C25 70.29(16) no
C22 C21 C25 108.6(3) no
Fe C22 C21 70.24(15) no
Fe C22 C23 69.45(17) no
C21 C22 C23 107.1(3) no
Fe C23 C22 70.04(15) no
Fe C23 C24 70.32(16) no
C22 C23 C24 107.9(3) no
Fe C24 C23 69.05(18) no
Fe C24 C25 70.35(15) no
C23 C24 C25 107.7(3) no
Fe C25 C21 69.97(15) no
Fe C25 C24 70.04(18) no
C21 C25 C24 108.6(3) no
C1 C31 C32 118.96(19) no
C1 C31 C36 123.30(18) no
C32 C31 C36 117.72(19) no
C31 C32 C33 120.7(2) no
C32 C33 C34 120.4(2) no
C33 C34 C35 119.6(2) no
C34 C35 C36 120.0(3) no
C31 C36 C35 121.5(2) no
C1 C41 C42 120.82(17) no
C1 C41 C46 120.73(18) no
C42 C41 C46 118.38(19) no
C41 C42 C43 120.6(2) no
C42 C43 C44 120.5(2) no
C43 C44 C45 119.7(2) no
C44 C45 C46 120.0(2) no
C41 C46 C45 120.8(2) no
O2 S C51 104.98(14) yes
O2 S C52 106.61(19) yes
C51 S C52 97.42(16) yes
O1 HO1 O2 172.3 yes

loop_
_geom_bond_atom_site_label_1
_geom_bond_atom_site_label_2
_geom_bond_site_symmetry_1
_geom_bond_site_symmetry_2
_geom_bond_distance
_geom_bond_publ_flag
Fe Cp1 ? ? 1.645 yes
Fe Cp2 ? ? 1.652 yes
Fe C11 ? ? 2.0469(18) yes
Fe C12 ? ? 2.027(2) yes
Fe C13 ? ? 2.034(2) yes
Fe C14 ? ? 2.045(2) yes
Fe C15 ? ? 2.051(2) yes
Fe C21 ? ? 2.040(3) yes
Fe C22 ? ? 2.031(3) yes
Fe C23 ? ? 2.023(3) yes
Fe C24 ? ? 2.040(3) yes
Fe C25 ? ? 2.044(3) yes
O1 C1 ? ? 1.433(2) yes
O1 HO1 ? ? 0.948 yes
C1 C11 ? ? 1.520(3) yes
C1 C31 ? ? 1.533(3) yes
C1 C41 ? ? 1.538(3) yes
C11 C12 ? ? 1.423(3) yes
C11 C15 ? ? 1.426(3) yes
C12 C13 ? ? 1.423(3) yes
C13 C14 ? ? 1.403(4) yes
C14 C15 ? ? 1.425(3) yes
C21 C22 ? ? 1.399(4) yes
C21 C25 ? ? 1.388(5) yes
C22 C23 ? ? 1.403(5) yes
C23 C24 ? ? 1.411(6) yes
C24 C25 ? ? 1.384(5) yes
C31 C32 ? ? 1.390(3) no
C31 C36 ? ? 1.375(3) no
C32 C33 ? ? 1.390(4) no
C33 C34 ? ? 1.369(5) no
C34 C35 ? ? 1.366(4) no
C35 C36 ? ? 1.392(3) no
C41 C42 ? ? 1.384(3) no
C41 C46 ? ? 1.381(3) no
C42 C43 ? ? 1.389(3) no
C43 C44 ? ? 1.366(4) no
C44 C45 ? ? 1.375(4) no
C45 C46 ? ? 1.390(3) no
S O2 ? ? 1.488(2) yes
S C51 ? ? 1.776(3) yes
S C52 ? ? 1.773(4) yes

loop_
_geom_contact_atom_site_label_1
_geom_contact_atom_site_label_2
_geom_contact_distance
_geom_contact_publ_flag
O1 O2 2.796(2) yes
O2 HO1 1.854 yes

loop_
_geom_torsion_atom_site_label_1
_geom_torsion_atom_site_label_2
_geom_torsion_atom_site_label_3
_geom_torsion_atom_site_label_4
_geom_torsion
_geom_torsion_publ_flag
C11 Cp1 Cp2 C21 -7.4 no
C12 Cp1 Cp2 C22 -7.5 no
C13 Cp1 Cp2 C23 -7.1 no
C14 Cp1 Cp2 C24 -8.6 no
C15 Cp1 Cp2 C25 -7.5 no
C12 Fe C11 C1 -118.70(10) no
C12 Fe C11 C15 118.90(10) no
C13 Fe C11 C1 -156.80(10) no
C13 Fe C11 C12 -38.10(10) no
C13 Fe C11 C15 80.80(10) no
C14 Fe C11 C1 159.90(10) no
C14 Fe C11 C12 -81.40(10) no
C14 Fe C11 C15 37.50(10) no
C15 Fe C11 C1 122.40(10) no
C15 Fe C11 C12 -118.90(10) no
C21 Fe C11 C1 -4.20(10) no
C21 Fe C11 C12 114.60(10) no
C21 Fe C11 C15 -126.60(10) no
C22 Fe C11 C1 -46.00(10) no
C22 Fe C11 C12 72.70(10) no
C22 Fe C11 C15 -168.40(10) no
C23 Fe C11 C1 -80.30(10) no
C23 Fe C11 C12 38.40(10) no
C23 Fe C11 C15 157.30(10) no
C24 Fe C11 C1 72.50(10) no
C24 Fe C11 C12 -168.80(10) no
C24 Fe C11 C15 -49.90(10) no
C25 Fe C11 C1 37.90(10) no
C25 Fe C11 C12 156.70(10) no
C25 Fe C11 C15 -84.40(10) no
C11 Fe C12 C13 -118.90(10) no
C13 Fe C12 C11 118.90(10) no
C14 Fe C12 C11 81.80(10) no
C14 Fe C12 C13 -37.10(10) no
C15 Fe C12 C11 37.90(10) no
C15 Fe C12 C13 -81.00(10) no
C21 Fe C12 C11 -84.70(10) no
C21 Fe C12 C13 156.4(2) no
C22 Fe C12 C11 -126.10(10) no
C22 Fe C12 C13 114.9(2) no
C23 Fe C12 C11 -166.8(2) no
C23 Fe C12 C13 74.20(10) no
C24 Fe C12 C11 164.8(2) no
C24 Fe C12 C13 45.90(10) no
C25 Fe C12 C11 -54.30(10) no
C25 Fe C12 C13 -173.2(2) no
C11 Fe C13 C12 37.90(10) no
C11 Fe C13 C14 -81.60(10) no
C12 Fe C13 C14 -119.6(2) no
C14 Fe C13 C12 119.60(10) no
C15 Fe C13 C12 81.80(10) no
C15 Fe C13 C14 -37.70(10) no
C21 Fe C13 C12 -52.70(10) no
C21 Fe C13 C14 -172.3(2) no
C22 Fe C13 C12 -82.20(10) no
C22 Fe C13 C14 158.2(2) no
C23 Fe C13 C12 -124.2(2) no
C23 Fe C13 C14 116.2(2) no
C24 Fe C13 C12 -164.5(2) no
C24 Fe C13 C14 76.00(10) no
C25 Fe C13 C12 170.4(2) no
C25 Fe C13 C14 50.90(10) no
C11 Fe C14 C13 81.90(10) no
C11 Fe C14 C15 -37.50(10) no
C12 Fe C14 C13 37.90(10) no
C12 Fe C14 C15 -81.60(10) no
C13 Fe C14 C15 -119.50(10) no
C15 Fe C14 C13 119.50(10) no
C21 Fe C14 C13 167.0(2) no
C21 Fe C14 C15 47.60(10) no
C22 Fe C14 C13 -46.20(10) no
C22 Fe C14 C15 -165.7(2) no
C23 Fe C14 C13 -80.50(10) no
C23 Fe C14 C15 160.0(2) no
C24 Fe C14 C13 -123.6(2) no
C24 Fe C14 C15 116.9(2) no
C25 Fe C14 C13 -163.3(2) no
C25 Fe C14 C15 77.20(10) no
C11 Fe C15 C14 119.60(10) no
C12 Fe C15 C11 -38.00(10) no
C12 Fe C15 C14 81.60(10) no
C13 Fe C15 C11 -82.30(10) no
C13 Fe C15 C14 37.30(10) no
C14 Fe C15 C11 -119.60(10) no
C21 Fe C15 C11 74.50(10) no
C21 Fe C15 C14 -165.90(10) no
C22 Fe C15 C11 36.40(10) no
C22 Fe C15 C14 156.0(2) no
C23 Fe C15 C11 -164.10(10) no
C23 Fe C15 C14 -44.50(10) no
C24 Fe C15 C11 158.50(10) no
C24 Fe C15 C14 -81.90(10) no
C25 Fe C15 C11 115.80(10) no
C25 Fe C15 C14 -124.60(10) no
C11 Fe C21 C22 -123.0(2) no
C11 Fe C21 C25 117.2(2) no
C12 Fe C21 C22 -79.4(2) no
C12 Fe C21 C25 160.9(2) no
C13 Fe C21 C22 -42.00(10) no
C13 Fe C21 C25 -161.8(2) no
C14 Fe C21 C22 157.5(2) no
C14 Fe C21 C25 37.70(10) no
C15 Fe C21 C22 -164.8(2) no
C15 Fe C21 C25 75.50(10) no
C22 Fe C21 C25 -119.7(2) no
C23 Fe C21 C22 38.40(10) no
C23 Fe C21 C25 -81.3(2) no
C24 Fe C21 C22 82.7(2) no
C24 Fe C21 C25 -37.10(10) no
C25 Fe C21 C22 119.7(2) no
C11 Fe C22 C21 77.2(2) no
C11 Fe C22 C23 -164.8(2) no
C12 Fe C22 C21 117.9(2) no
C12 Fe C22 C23 -124.1(2) no
C13 Fe C22 C21 160.6(2) no
C13 Fe C22 C23 -81.4(2) no
C14 Fe C22 C21 -167.2(2) no
C14 Fe C22 C23 -49.30(10) no
C15 Fe C22 C21 48.70(10) no
C15 Fe C22 C23 166.7(2) no
C21 Fe C22 C23 118.0(2) no
C23 Fe C22 C21 -118.0(2) no
C24 Fe C22 C21 -79.9(2) no
C24 Fe C22 C23 38.1(2) no
C25 Fe C22 C21 -36.90(10) no
C25 Fe C22 C23 81.0(2) no
C11 Fe C23 C22 44.70(10) no
C11 Fe C23 C24 163.3(2) no
C12 Fe C23 C22 74.2(2) no
C12 Fe C23 C24 -167.2(2) no
C13 Fe C23 C22 115.4(2) no
C13 Fe C23 C24 -126.1(2) no
C14 Fe C23 C22 157.0(2) no
C14 Fe C23 C24 -84.5(2) no
C15 Fe C23 C22 -171.5(2) no
C15 Fe C23 C24 -52.9(2) no
C21 Fe C23 C22 -38.10(10) no
C21 Fe C23 C24 80.4(2) no
C22 Fe C23 C24 118.6(2) no
C24 Fe C23 C22 -118.6(2) no
C25 Fe C23 C22 -81.3(2) no
C25 Fe C23 C24 37.2(2) no
C11 Fe C24 C23 -167.7(2) no
C11 Fe C24 C25 -48.90(10) no
C12 Fe C24 C23 37.00(10) no
C12 Fe C24 C25 155.9(2) no
C13 Fe C24 C23 72.4(2) no
C13 Fe C24 C25 -168.8(2) no
C14 Fe C24 C23 113.7(2) no
C14 Fe C24 C25 -127.5(2) no
C15 Fe C24 C23 156.5(2) no
C15 Fe C24 C25 -84.6(2) no
C21 Fe C24 C23 -81.7(2) no
C21 Fe C24 C25 37.20(10) no
C22 Fe C24 C23 -38.00(10) no
C22 Fe C24 C25 80.9(2) no
C23 Fe C24 C25 118.9(2) no
C25 Fe C24 C23 -118.9(2) no
C11 Fe C25 C21 -81.8(2) no
C11 Fe C25 C24 158.6(2) no
C12 Fe C25 C21 -43.00(10) no
C12 Fe C25 C24 -162.5(2) no
C13 Fe C25 C21 152.3(2) no
C13 Fe C25 C24 32.80(10) no
C14 Fe C25 C21 -168.4(2) no
C14 Fe C25 C24 72.1(2) no
C15 Fe C25 C21 -125.7(2) no
C15 Fe C25 C24 114.8(2) no
C21 Fe C25 C24 -119.5(2) no
C22 Fe C25 C21 37.40(10) no
C22 Fe C25 C24 -82.2(2) no
C23 Fe C25 C21 81.4(2) no
C23 Fe C25 C24 -38.2(2) no
C24 Fe C25 C21 119.5(2) no
HO1 O1 C1 C11 64.5 no
HO1 O1 C1 C31 -56.9 no
HO1 O1 C1 C41 -175.9 no
O1 C1 C11 Fe 42.00(10) no
O1 C1 C11 C12 -49.80(10) no
O1 C1 C11 C15 137.3(2) no
C31 C1 C11 Fe 162.60(10) no
C31 C1 C11 C12 70.80(10) no
C31 C1 C11 C15 -102.0(2) no
C41 C1 C11 Fe -75.40(10) no
C41 C1 C11 C12 -167.2(2) no
C41 C1 C11 C15 19.90(10) no
O1 C1 C31 C32 -45.30(10) no
O1 C1 C31 C36 136.4(2) no
C11 C1 C31 C32 -167.3(2) no
C11 C1 C31 C36 14.40(10) no
C41 C1 C31 C32 71.00(10) no
C41 C1 C31 C36 -107.2(2) no
O1 C1 C41 C42 -33.50(10) no
O1 C1 C41 C46 149.8(2) no
C11 C1 C41 C42 86.90(10) no
C11 C1 C41 C46 -89.8(2) no
C31 C1 C41 C42 -151.4(2) no
C31 C1 C41 C46 31.90(10) no
Fe C11 C12 C13 59.80(10) no
C1 C11 C12 Fe 126.50(10) no
C1 C11 C12 C13 -173.7(2) no
C15 C11 C12 Fe -59.40(10) no
C15 C11 C12 C13 0.40(10) no
Fe C11 C15 C14 -58.90(10) no
C1 C11 C15 Fe -127.30(10) no
C1 C11 C15 C14 173.8(2) no
C12 C11 C15 Fe 58.80(10) no
C12 C11 C15 C14 -0.10(10) no
Fe C12 C13 C14 59.60(10) no
C11 C12 C13 Fe -60.10(10) no
C11 C12 C13 C14 -0.50(10) no
Fe C13 C14 C15 59.40(10) no
C12 C13 C14 Fe -58.90(10) no
C12 C13 C14 C15 0.40(10) no
Fe C14 C15 C11 58.90(10) no
C13 C14 C15 Fe -59.10(10) no
C13 C14 C15 C11 -0.20(10) no
Fe C21 C22 C23 -59.9(2) no
C25 C21 C22 Fe 59.6(2) no
C25 C21 C22 C23 -0.3(2) no
Fe C21 C25 C24 59.6(2) no
C22 C21 C25 Fe -59.2(2) no
C22 C21 C25 C24 0.4(2) no
Fe C22 C23 C24 -60.4(2) no
C21 C22 C23 Fe 60.4(2) no
Fe C23 C24 C25 -60.0(2) no
C22 C23 C24 Fe 60.2(2) no
C22 C23 C24 C25 0.20(10) no
Fe C24 C25 C21 -59.6(2) no
C23 C24 C25 Fe 59.2(2) no
C23 C24 C25 C21 -0.40(10) no
C1 C31 C32 C33 -177.9(2) no
C36 C31 C32 C33 0.50(10) no
C1 C31 C36 C35 177.9(2) no
C32 C31 C36 C35 -0.40(10) no
C31 C32 C33 C34 -1.20(10) no
C32 C33 C34 C35 1.80(10) no
C33 C34 C35 C36 -1.70(10) no
C34 C35 C36 C31 1.00(10) no
C1 C41 C42 C43 -175.8(2) no
C46 C41 C42 C43 1.00(10) no
C1 C41 C46 C45 177.0(2) no
C42 C41 C46 C45 0.20(10) no
C41 C42 C43 C44 -1.00(10) no
C42 C43 C44 C45 -0.20(10) no
C43 C44 C45 C46 1.30(10) no
C44 C45 C46 C41 -1.30(10) no
